data_4121116
loop_
_publ_author_name
'Yun-Rong Chen'
'Wei-Liang Duan'

_publ_section_title
;
 Silver-Mediated Oxidative C-H/P-H Functionalization: An Efficient Route
 for the Synthesis of Benzo[b]phosphole Oxides
;
_journal_name_full 'Journal of the American Chemical Society'
_journal_page_first 16754
_journal_page_last 16757
_journal_paper_doi 10.1021/ja407373g
_journal_volume 135
_journal_year 2013
_chemical_formula_sum 'C26 H17 F2 O P'
_chemical_formula_weight 414.37
_chemical_name_systematic
; 
 ? 
;
_space_group_IT_number 14
_symmetry_cell_setting monoclinic
_symmetry_space_group_name_Hall '-P 2yn'
_symmetry_space_group_name_H-M 'P 1 21/n 1'
_atom_sites_solution_hydrogens geom
_atom_sites_solution_primary direct
_atom_sites_solution_secondary difmap
_audit_creation_method SHELXL-97
_cell_angle_alpha 90.00
_cell_angle_beta 91.538(3)
_cell_angle_gamma 90.00
_cell_formula_units_Z 4
_cell_length_a 9.7864(14)
_cell_length_b 10.3674(15)
_cell_length_c 18.976(3)
_cell_measurement_reflns_used 2882
_cell_measurement_temperature 173(2)
_cell_measurement_theta_max 54.820
_cell_measurement_theta_min 4.633
_cell_volume 1924.6(5)
_computing_cell_refinement 'Bruker SAINT'
_computing_data_collection 'Bruker APEX2'
_computing_data_reduction 'Bruker SAINT'
_computing_molecular_graphics 'Bruker SHELXTL'
_computing_publication_material 'Bruker SHELXTL'
_computing_structure_refinement 'SHELXL-97 (Sheldrick, 2008)'
_computing_structure_solution 'SHELXS-97 (Sheldrick, 2008)'
_diffrn_ambient_temperature 296(2)
_diffrn_measured_fraction_theta_full 0.999
_diffrn_measured_fraction_theta_max 0.999
_diffrn_measurement_device_type 'Bruker APEX-II CCD'
_diffrn_measurement_method '\f and \w scans'
_diffrn_radiation_monochromator graphite
_diffrn_radiation_source 'fine-focus sealed tube'
_diffrn_radiation_type MoK\a
_diffrn_radiation_wavelength 0.71073
_diffrn_reflns_av_R_equivalents 0.0323
_diffrn_reflns_av_sigmaI/netI 0.0313
_diffrn_reflns_limit_h_max 12
_diffrn_reflns_limit_h_min -12
_diffrn_reflns_limit_k_max 12
_diffrn_reflns_limit_k_min -12
_diffrn_reflns_limit_l_max 23
_diffrn_reflns_limit_l_min -23
_diffrn_reflns_number 13142
_diffrn_reflns_theta_full 25.99
_diffrn_reflns_theta_max 25.99
_diffrn_reflns_theta_min 2.15
_exptl_absorpt_coefficient_mu 0.178
_exptl_absorpt_correction_T_max 0.7455
_exptl_absorpt_correction_T_min 0.6235
_exptl_absorpt_correction_type multi-scan
_exptl_absorpt_process_details sadabs
_exptl_crystal_colour colorless
_exptl_crystal_density_diffrn 1.430
_exptl_crystal_description prismatic
_exptl_crystal_F_000 856
_exptl_crystal_size_max 0.243
_exptl_crystal_size_mid 0.156
_exptl_crystal_size_min 0.147
_refine_diff_density_max 0.480
_refine_diff_density_min -0.366
_refine_diff_density_rms 0.048
_refine_ls_extinction_expression Fc^*^=kFc[1+0.001xFc^2^\l^3^/sin(2\q)]^-1/4^
_refine_ls_extinction_method SHELXL
_refine_ls_goodness_of_fit_ref 1.056
_refine_ls_hydrogen_treatment constr
_refine_ls_matrix_type full
_refine_ls_number_parameters 272
_refine_ls_number_reflns 3782
_refine_ls_number_restraints 0
_refine_ls_restrained_S_all 1.056
_refine_ls_R_factor_all 0.0398
_refine_ls_R_factor_gt 0.0341
_refine_ls_shift/su_max 0.000
_refine_ls_shift/su_mean 0.000
_refine_ls_structure_factor_coef Fsqd
_refine_ls_weighting_details 'calc w=1/[\s^2^(Fo^2^)+(0.0365P)^2^+1.1130P] where P=(Fo^2^+2Fc^2^)/3'
_refine_ls_weighting_scheme calc
_refine_ls_wR_factor_gt 0.0863
_refine_ls_wR_factor_ref 0.0905
_reflns_number_gt 3320
_reflns_number_total 3782
_reflns_threshold_expression >2sigma(I)
_cod_data_source_file ja407373g_si_003.cif
_cod_data_source_block mo_dm13076_0m
_cod_original_cell_volume 1924.7(5)
_cod_database_code 4121116

loop_
_symmetry_equiv_pos_as_xyz
'x, y, z'
'-x+1/2, y+1/2, -z+1/2'
'-x, -y, -z'
'x-1/2, -y-1/2, z-1/2'

loop_
_atom_site_label
_atom_site_type_symbol
_atom_site_fract_x
_atom_site_fract_y
_atom_site_fract_z
_atom_site_U_iso_or_equiv
_atom_site_adp_type
_atom_site_occupancy
_atom_site_symmetry_multiplicity
_atom_site_calc_flag
_atom_site_refinement_flags
P1 P 0.11319(4) 0.80815(4) 0.04209(2) 0.01780(12) Uani 1 1 d .
O1 O 0.05275(11) 0.84517(11) -0.02736(6) 0.0236(3) Uani 1 1 d .
F1 F -0.20920(10) 1.00199(9) 0.22992(5) 0.0319(2) Uani 1 1 d .
F2 F 0.60046(11) 1.11640(10) 0.12041(5) 0.0354(3) Uani 1 1 d .
C1 C 0.15227(15) 0.63839(14) 0.05751(8) 0.0185(3) Uani 1 1 d .
C2 C 0.09166(14) 0.59789(14) 0.11694(8) 0.0177(3) Uani 1 1 d .
C3 C 0.00762(14) 0.69760(14) 0.15195(8) 0.0182(3) Uani 1 1 d .
C4 C 0.00567(15) 0.81691(14) 0.11741(8) 0.0186(3) Uani 1 1 d .
C5 C -0.06675(15) 0.92153(15) 0.14221(8) 0.0216(3) Uani 1 1 d .
H5 H -0.0676 1.0006 0.1191 0.026 Uiso 1 1 calc R
C6 C -0.13772(15) 0.90158(15) 0.20335(8) 0.0224(3) Uani 1 1 d .
C8 C -0.06506(15) 0.68240(15) 0.21315(8) 0.0198(3) Uani 1 1 d .
H8 H -0.0644 0.6037 0.2367 0.024 Uiso 1 1 calc R
C9 C 0.26391(15) 0.90019(14) 0.06659(8) 0.0197(3) Uani 1 1 d .
C10 C 0.27769(17) 1.02369(16) 0.03959(9) 0.0270(4) Uani 1 1 d .
H10 H 0.2107 1.0571 0.0090 0.032 Uiso 1 1 calc R
C11 C 0.39157(18) 1.09759(16) 0.05816(9) 0.0296(4) Uani 1 1 d .
H11 H 0.4021 1.1805 0.0403 0.036 Uiso 1 1 calc R
C12 C 0.48775(16) 1.04538(16) 0.10325(8) 0.0244(3) Uani 1 1 d .
C13 C 0.47681(18) 0.92444(17) 0.13214(9) 0.0297(4) Uani 1 1 d .
H13 H 0.5437 0.8925 0.1632 0.036 Uiso 1 1 calc R
C14 C 0.36291(17) 0.85162(16) 0.11347(9) 0.0285(4) Uani 1 1 d .
H14 H 0.3525 0.7696 0.1324 0.034 Uiso 1 1 calc R
C15 C 0.23209(15) 0.56352(15) 0.00663(8) 0.0187(3) Uani 1 1 d .
C16 C 0.32904(16) 0.62674(16) -0.03370(8) 0.0239(3) Uani 1 1 d .
H16 H 0.3447 0.7144 -0.0267 0.029 Uiso 1 1 calc R
C17 C 0.40219(17) 0.56127(17) -0.08384(9) 0.0275(4) Uani 1 1 d .
H17 H 0.4671 0.6047 -0.1097 0.033 Uiso 1 1 calc R
C18 C 0.37893(17) 0.43143(17) -0.09551(9) 0.0267(4) Uani 1 1 d .
H18 H 0.4276 0.3875 -0.1294 0.032 Uiso 1 1 calc R
C19 C 0.28263(16) 0.36717(16) -0.05644(8) 0.0247(3) Uani 1 1 d .
H19 H 0.2668 0.2798 -0.0643 0.030 Uiso 1 1 calc R
C20 C 0.20967(16) 0.43171(15) -0.00582(8) 0.0215(3) Uani 1 1 d .
H20 H 0.1454 0.3874 0.0201 0.026 Uiso 1 1 calc R
C21 C 0.10634(15) 0.46785(14) 0.14869(8) 0.0187(3) Uani 1 1 d .
C22 C 0.23491(17) 0.42258(17) 0.16987(9) 0.0260(4) Uani 1 1 d .
H22 H 0.3111 0.4751 0.1651 0.031 Uiso 1 1 calc R
C23 C 0.2503(2) 0.30034(18) 0.19798(9) 0.0349(4) Uani 1 1 d .
H23 H 0.3366 0.2709 0.2120 0.042 Uiso 1 1 calc R
C24 C 0.1373(2) 0.22158(17) 0.20524(9) 0.0365(4) Uani 1 1 d .
H24 H 0.1479 0.1387 0.2233 0.044 Uiso 1 1 calc R
C25 C 0.0093(2) 0.26593(16) 0.18569(9) 0.0312(4) Uani 1 1 d .
H25 H -0.0666 0.2133 0.1912 0.037 Uiso 1 1 calc R
C26 C -0.00698(16) 0.38861(15) 0.15781(8) 0.0232(3) Uani 1 1 d .
H26 H -0.0939 0.4183 0.1451 0.028 Uiso 1 1 calc R
C7 C -0.13872(15) 0.78562(16) 0.23899(8) 0.0221(3) Uani 1 1 d .
H7 H -0.1882 0.7767 0.2799 0.027 Uiso 1 1 calc R

loop_
_atom_site_aniso_label
_atom_site_aniso_U_11
_atom_site_aniso_U_22
_atom_site_aniso_U_33
_atom_site_aniso_U_23
_atom_site_aniso_U_13
_atom_site_aniso_U_12
P1 0.0201(2) 0.0156(2) 0.0177(2) 0.00183(14) 0.00109(14) -0.00101(14)
O1 0.0286(6) 0.0223(6) 0.0199(5) 0.0038(4) -0.0019(4) -0.0005(5)
F1 0.0371(5) 0.0270(5) 0.0322(5) -0.0009(4) 0.0098(4) 0.0106(4)
F2 0.0394(6) 0.0348(6) 0.0315(5) 0.0034(4) -0.0095(4) -0.0190(5)
C1 0.0185(7) 0.0161(7) 0.0206(7) 0.0008(6) -0.0020(6) -0.0019(6)
C2 0.0154(7) 0.0170(7) 0.0205(7) 0.0003(6) -0.0029(5) -0.0028(5)
C3 0.0151(7) 0.0188(7) 0.0205(7) -0.0011(6) -0.0025(5) -0.0018(6)
C4 0.0177(7) 0.0198(7) 0.0182(7) 0.0002(6) -0.0005(5) -0.0026(6)
C5 0.0234(8) 0.0178(7) 0.0235(8) 0.0020(6) -0.0021(6) -0.0007(6)
C6 0.0205(7) 0.0216(8) 0.0249(8) -0.0045(6) -0.0002(6) 0.0039(6)
C8 0.0192(7) 0.0195(8) 0.0206(7) 0.0031(6) -0.0007(6) -0.0029(6)
C9 0.0223(7) 0.0182(7) 0.0187(7) -0.0003(6) 0.0038(6) -0.0022(6)
C10 0.0299(8) 0.0222(8) 0.0285(8) 0.0060(7) -0.0056(7) -0.0028(7)
C11 0.0389(10) 0.0187(8) 0.0311(9) 0.0060(7) -0.0030(7) -0.0074(7)
C12 0.0282(8) 0.0250(8) 0.0201(8) -0.0034(6) 0.0013(6) -0.0106(7)
C13 0.0318(9) 0.0277(9) 0.0291(9) 0.0057(7) -0.0100(7) -0.0046(7)
C14 0.0329(9) 0.0209(8) 0.0313(9) 0.0082(7) -0.0062(7) -0.0067(7)
C15 0.0180(7) 0.0202(7) 0.0178(7) -0.0006(6) -0.0031(6) 0.0015(6)
C16 0.0273(8) 0.0198(8) 0.0245(8) 0.0009(6) 0.0025(6) -0.0002(6)
C17 0.0281(8) 0.0303(9) 0.0244(8) 0.0018(7) 0.0062(7) -0.0007(7)
C18 0.0275(8) 0.0308(9) 0.0219(8) -0.0038(7) 0.0015(6) 0.0069(7)
C19 0.0292(8) 0.0199(8) 0.0247(8) -0.0034(6) -0.0054(6) 0.0022(6)
C20 0.0221(7) 0.0211(8) 0.0211(7) 0.0006(6) -0.0031(6) -0.0016(6)
C21 0.0233(7) 0.0171(7) 0.0156(7) -0.0009(6) 0.0001(6) 0.0001(6)
C22 0.0253(8) 0.0289(9) 0.0236(8) 0.0007(7) -0.0015(6) 0.0029(7)
C23 0.0406(10) 0.0360(10) 0.0276(9) 0.0030(8) -0.0055(8) 0.0166(8)
C24 0.0614(12) 0.0207(8) 0.0277(9) 0.0071(7) 0.0042(8) 0.0097(8)
C25 0.0463(10) 0.0193(8) 0.0284(9) 0.0008(7) 0.0083(8) -0.0051(7)
C26 0.0266(8) 0.0198(8) 0.0232(8) 0.0001(6) 0.0012(6) -0.0011(6)
C7 0.0192(7) 0.0275(8) 0.0199(7) 0.0017(6) 0.0027(6) -0.0013(6)

loop_
_atom_type_symbol
_atom_type_description
_atom_type_scat_dispersion_real
_atom_type_scat_dispersion_imag
_atom_type_scat_source
C C 0.0033 0.0016 'International Tables Vol C Tables 4.2.6.8 and 6.1.1.4'
H H 0.0000 0.0000 'International Tables Vol C Tables 4.2.6.8 and 6.1.1.4'
O O 0.0106 0.0060 'International Tables Vol C Tables 4.2.6.8 and 6.1.1.4'
F F 0.0171 0.0103 'International Tables Vol C Tables 4.2.6.8 and 6.1.1.4'
P P 0.1023 0.0942 'International Tables Vol C Tables 4.2.6.8 and 6.1.1.4'

loop_
_geom_angle_atom_site_label_1
_geom_angle_atom_site_label_2
_geom_angle_atom_site_label_3
_geom_angle
O1 P1 C4 117.76(7)
O1 P1 C9 113.32(7)
C4 P1 C9 105.05(7)
O1 P1 C1 118.05(7)
C4 P1 C1 92.63(7)
C9 P1 C1 107.59(7)
C2 C1 C15 129.17(14)
C2 C1 P1 109.76(11)
C15 C1 P1 120.95(11)
C1 C2 C21 125.48(14)
C1 C2 C3 114.56(13)
C21 C2 C3 119.94(13)
C8 C3 C4 119.45(14)
C8 C3 C2 126.63(14)
C4 C3 C2 113.92(13)
C5 C4 C3 122.25(14)
C5 C4 P1 128.67(12)
C3 C4 P1 109.05(11)
C6 C5 C4 116.15(14)
C6 C5 H5 121.9
C4 C5 H5 121.9
F1 C6 C7 118.38(14)
F1 C6 C5 118.14(14)
C7 C6 C5 123.48(14)
C7 C8 C3 119.42(14)
C7 C8 H8 120.3
C3 C8 H8 120.3
C10 C9 C14 119.82(14)
C10 C9 P1 118.63(12)
C14 C9 P1 121.51(12)
C9 C10 C11 120.02(15)
C9 C10 H10 120.0
C11 C10 H10 120.0
C12 C11 C10 118.32(15)
C12 C11 H11 120.8
C10 C11 H11 120.8
F2 C12 C11 118.46(14)
F2 C12 C13 118.06(15)
C11 C12 C13 123.48(15)
C12 C13 C14 117.80(15)
C12 C13 H13 121.1
C14 C13 H13 121.1
C13 C14 C9 120.53(15)
C13 C14 H14 119.7
C9 C14 H14 119.7
C16 C15 C20 118.02(14)
C16 C15 C1 119.32(14)
C20 C15 C1 122.57(14)
C17 C16 C15 121.17(15)
C17 C16 H16 119.4
C15 C16 H16 119.4
C18 C17 C16 120.13(15)
C18 C17 H17 119.9
C16 C17 H17 119.9
C17 C18 C19 119.60(15)
C17 C18 H18 120.2
C19 C18 H18 120.2
C20 C19 C18 120.66(15)
C20 C19 H19 119.7
C18 C19 H19 119.7
C19 C20 C15 120.41(15)
C19 C20 H20 119.8
C15 C20 H20 119.8
C22 C21 C26 118.76(14)
C22 C21 C2 120.07(14)
C26 C21 C2 121.17(13)
C23 C22 C21 120.60(16)
C23 C22 H22 119.7
C21 C22 H22 119.7
C22 C23 C24 120.01(16)
C22 C23 H23 120.0
C24 C23 H23 120.0
C25 C24 C23 119.99(16)
C25 C24 H24 120.0
C23 C24 H24 120.0
C24 C25 C26 120.30(17)
C24 C25 H25 119.8
C26 C25 H25 119.8
C25 C26 C21 120.30(15)
C25 C26 H26 119.8
C21 C26 H26 119.8
C6 C7 C8 119.24(14)
C6 C7 H7 120.4
C8 C7 H7 120.4

loop_
_geom_bond_atom_site_label_1
_geom_bond_atom_site_label_2
_geom_bond_distance
P1 O1 1.4806(11)
P1 C4 1.7997(15)
P1 C9 1.8070(16)
P1 C1 1.8231(15)
F1 C6 1.3587(18)
F2 C12 1.3586(18)
C1 C2 1.355(2)
C1 C15 1.478(2)
C2 C21 1.482(2)
C2 C3 1.489(2)
C3 C8 1.387(2)
C3 C4 1.400(2)
C4 C5 1.385(2)
C5 C6 1.384(2)
C5 H5 0.9300
C6 C7 1.380(2)
C8 C7 1.387(2)
C8 H8 0.9300
C9 C10 1.387(2)
C9 C14 1.392(2)
C10 C11 1.390(2)
C10 H10 0.9300
C11 C12 1.367(2)
C11 H11 0.9300
C12 C13 1.374(2)
C13 C14 1.384(2)
C13 H13 0.9300
C14 H14 0.9300
C15 C16 1.398(2)
C15 C20 1.403(2)
C16 C17 1.384(2)
C16 H16 0.9300
C17 C18 1.382(2)
C17 H17 0.9300
C18 C19 1.385(2)
C18 H18 0.9300
C19 C20 1.385(2)
C19 H19 0.9300
C20 H20 0.9300
C21 C22 1.392(2)
C21 C26 1.395(2)
C22 C23 1.382(2)
C22 H22 0.9300
C23 C24 1.385(3)
C23 H23 0.9300
C24 C25 1.376(3)
C24 H24 0.9300
C25 C26 1.385(2)
C25 H25 0.9300
C26 H26 0.9300
C7 H7 0.9300

loop_
_geom_torsion_atom_site_label_1
_geom_torsion_atom_site_label_2
_geom_torsion_atom_site_label_3
_geom_torsion_atom_site_label_4
_geom_torsion
O1 P1 C1 C2 -126.06(11)
C4 P1 C1 C2 -2.51(11)
C9 P1 C1 C2 104.19(11)
O1 P1 C1 C15 50.48(14)
C4 P1 C1 C15 174.03(12)
C9 P1 C1 C15 -79.28(13)
C15 C1 C2 C21 7.5(2)
P1 C1 C2 C21 -176.37(11)
C15 C1 C2 C3 -174.24(13)
P1 C1 C2 C3 1.93(16)
C1 C2 C3 C8 -179.96(14)
C21 C2 C3 C8 -1.6(2)
C1 C2 C3 C4 -0.10(19)
C21 C2 C3 C4 178.30(13)
C8 C3 C4 C5 0.0(2)
C2 C3 C4 C5 -179.86(13)
C8 C3 C4 P1 178.07(11)
C2 C3 C4 P1 -1.80(15)
O1 P1 C4 C5 -55.90(16)
C9 P1 C4 C5 71.31(15)
C1 P1 C4 C5 -179.68(14)
O1 P1 C4 C3 126.20(10)
C9 P1 C4 C3 -106.59(11)
C1 P1 C4 C3 2.41(11)
C3 C4 C5 C6 -0.1(2)
P1 C4 C5 C6 -177.74(12)
C4 C5 C6 F1 179.41(13)
C4 C5 C6 C7 0.0(2)
C4 C3 C8 C7 0.2(2)
C2 C3 C8 C7 -179.99(14)
O1 P1 C9 C10 27.12(15)
C4 P1 C9 C10 -102.76(13)
C1 P1 C9 C10 159.48(13)
O1 P1 C9 C14 -155.14(13)
C4 P1 C9 C14 74.98(15)
C1 P1 C9 C14 -22.78(15)
C14 C9 C10 C11 1.4(3)
P1 C9 C10 C11 179.16(13)
C9 C10 C11 C12 -0.1(3)
C10 C11 C12 F2 178.73(15)
C10 C11 C12 C13 -1.1(3)
F2 C12 C13 C14 -178.87(15)
C11 C12 C13 C14 1.0(3)
C12 C13 C14 C9 0.4(3)
C10 C9 C14 C13 -1.5(3)
P1 C9 C14 C13 -179.24(13)
C2 C1 C15 C16 -154.55(16)
P1 C1 C15 C16 29.66(19)
C2 C1 C15 C20 28.9(2)
P1 C1 C15 C20 -146.86(12)
C20 C15 C16 C17 -0.8(2)
C1 C15 C16 C17 -177.49(14)
C15 C16 C17 C18 0.8(2)
C16 C17 C18 C19 -0.4(2)
C17 C18 C19 C20 -0.1(2)
C18 C19 C20 C15 0.1(2)
C16 C15 C20 C19 0.3(2)
C1 C15 C20 C19 176.91(14)
C1 C2 C21 C22 59.4(2)
C3 C2 C21 C22 -118.79(16)
C1 C2 C21 C26 -120.42(17)
C3 C2 C21 C26 61.37(19)
C26 C21 C22 C23 1.4(2)
C2 C21 C22 C23 -178.44(15)
C21 C22 C23 C24 0.1(3)
C22 C23 C24 C25 -1.2(3)
C23 C24 C25 C26 0.9(3)
C24 C25 C26 C21 0.6(3)
C22 C21 C26 C25 -1.7(2)
C2 C21 C26 C25 178.11(14)
F1 C6 C7 C8 -179.25(13)
C5 C6 C7 C8 0.2(2)
C3 C8 C7 C6 -0.2(2)
